data_2002229
loop_
_publ_author_name
'Deiseroth, H J'
'Mueller-Buschbaum, Hk'

_publ_section_title 'Zur Kenntnis von Sr Ga4 O7'
_journal_name_full
;
Zeitschrift fuer Anorganische und Allgemeine Chemie
;
_journal_page_first 154
_journal_page_last 160
_journal_paper_doi 10.1002/zaac.19723870204
_journal_volume 387
_journal_year 1972
_chemical_formula_structural 'Sr Ga4 O7'
_chemical_formula_sum 'Ga4 O7 Sr'
_chemical_name_systematic 'Strontium heptaoxotetragallate'
_space_group_IT_number 15
_symmetry_cell_setting monoclinic
_symmetry_Int_Tables_number 15
_symmetry_space_group_name_Hall '-C 2yc'
_symmetry_space_group_name_H-M 'C 1 2/c 1'
_cell_angle_alpha 90
_cell_angle_beta 105.8
_cell_angle_gamma 90
_cell_formula_units_Z 4
_cell_length_a 13.46
_cell_length_b 9.19
_cell_length_c 5.69
_cell_volume 677.2
_exptl_crystal_density_meas 4.69
_cod_database_code 2002229

loop_
_symmetry_equiv_pos_as_xyz
x,y,z
-x,y,1/2-z
-x,-y,-z
x,-y,1/2+z
1/2+x,1/2+y,z
1/2-x,1/2+y,1/2-z
1/2-x,1/2-y,-z
1/2+x,1/2-y,1/2+z

loop_
_atom_site_label
_atom_site_type_symbol
_atom_site_symmetry_multiplicity
_atom_site_Wyckoff_symbol
_atom_site_fract_x
_atom_site_fract_y
_atom_site_fract_z
_atom_site_occupancy
_atom_site_attached_hydrogens
_atom_site_calc_flag
Ga1 Ga3+ 8 f 0.3804 0.4408 0.2417 1. 0 d
Ga2 Ga3+ 8 f 0.3318 0.0863 0.202 1. 0 d
O1 O2- 8 f 0.19 0.063 0.088 1. 0 d
O2 O2- 8 f 0.115 0.449 0.058 1. 0 d
O3 O2- 8 f 0.381 0.25 0.352 1. 0 d
Sr1 Sr2+ 4 e 0. 0.312 0.25 1. 0 d
O4 O2- 4 e 0. 0.036 0.25 1. 0 d

loop_
_atom_type_symbol
_atom_type_oxidation_number
Ga3+ 3.000
O2- -2.000
Sr2+ 2.000
